data_7046490
loop_
_publ_author_name
'Li, Zhi-Min'
'Qiao, Yu'
'Liu, Chun-Bo'
'Zhou, Yan-Feng'
'Wang, Xiu-Yan'
'Charpentier, Paul A.'
'Che, Guang-Bo'
'Xu, William Z.'
'Liu, Li-Hui'
'Zhu, En-Wei'

_publ_section_title
;
 Syntheses, crystal structures, adsorption properties and visible
 photocatalytic activities of highly stable Pb-based coordination polymers
 constructed by 2-(2-carboxyphenyl)imidazo(4,5-f)-(1,10)phenanthroline and
 bridging linkers.
;
_journal_issue 23
_journal_name_full 'Dalton transactions (Cambridge, England : 2003)'
_journal_page_first 7761
_journal_page_last 7775
_journal_paper_doi 10.1039/c8dt00997j
_journal_volume 47
_journal_year 2018
_chemical_formula_moiety 'C48 H26 N9 O8 Pb2 '
_chemical_formula_sum 'C48 H26 N9 O8 Pb2'
_chemical_formula_weight 1271.16
_space_group_IT_number 14
_space_group_name_Hall '-P 2yn'
_space_group_name_H-M_alt 'P 1 21/n 1'
_symmetry_cell_setting monoclinic
_symmetry_space_group_name_Hall '-P 2yn'
_symmetry_space_group_name_H-M 'P 1 21/n 1'
_atom_sites_solution_hydrogens geom
_atom_sites_solution_primary direct
_atom_sites_solution_secondary difmap
_audit_creation_method SHELXL-97
_audit_update_record
;
2017-10-08 deposited with the CCDC.
2018-04-30 downloaded from the CCDC.
;
_cell_angle_alpha 90.00
_cell_angle_beta 101.938(3)
_cell_angle_gamma 90.00
_cell_formula_units_Z 2
_cell_length_a 9.8904(14)
_cell_length_b 11.1127(16)
_cell_length_c 19.284(3)
_cell_measurement_reflns_used 1750
_cell_measurement_temperature 293(2)
_cell_measurement_theta_max 26.10
_cell_measurement_theta_min 2.13
_cell_volume 2073.6(5)
_computing_cell_refinement 'SAINT (Bruker, 2002)'
_computing_data_collection 'SMART (Bruker, 2002)'
_computing_data_reduction 'SHELXS97 (Sheldrick, 1997)'
_computing_molecular_graphics 'SHELXS97 (Sheldrick, 1997)'
_computing_publication_material SHELXTL
_computing_structure_refinement 'SHELXL-97 (Sheldrick, 1997)'
_computing_structure_solution 'SHELXS-97 (Sheldrick, 1990)'
_diffrn_ambient_temperature 293(2)
_diffrn_measured_fraction_theta_full 0.995
_diffrn_measured_fraction_theta_max 0.995
_diffrn_measurement_device_type 'CCD area detector'
_diffrn_measurement_method \w
_diffrn_radiation_monochromator graphite
_diffrn_radiation_source 'fine-focus sealed tube'
_diffrn_radiation_type MoK\a
_diffrn_radiation_wavelength 0.71073
_diffrn_reflns_av_R_equivalents 0.0540
_diffrn_reflns_av_sigmaI/netI 0.0665
_diffrn_reflns_limit_h_max 12
_diffrn_reflns_limit_h_min -11
_diffrn_reflns_limit_k_max 13
_diffrn_reflns_limit_k_min -13
_diffrn_reflns_limit_l_max 23
_diffrn_reflns_limit_l_min -17
_diffrn_reflns_number 11163
_diffrn_reflns_theta_full 26.10
_diffrn_reflns_theta_max 26.10
_diffrn_reflns_theta_min 2.13
_diffrn_standards_decay_% none
_diffrn_standards_interval_count none
_diffrn_standards_interval_time none
_diffrn_standards_number none
_exptl_absorpt_coefficient_mu 8.179
_exptl_absorpt_correction_T_max 0.727
_exptl_absorpt_correction_T_min 0.397
_exptl_absorpt_correction_type multi-scan
_exptl_absorpt_process_details '(SADABS; Bruker, 2002)'
_exptl_crystal_colour yellow
_exptl_crystal_density_diffrn 2.036
_exptl_crystal_density_method 'not measured'
_exptl_crystal_description block
_exptl_crystal_F_000 1210
_exptl_crystal_size_max 0.233
_exptl_crystal_size_mid 0.098
_exptl_crystal_size_min 0.039
_refine_diff_density_max 0.988
_refine_diff_density_min -0.838
_refine_diff_density_rms 0.141
_refine_ls_extinction_method none
_refine_ls_goodness_of_fit_ref 0.984
_refine_ls_hydrogen_treatment mixed
_refine_ls_matrix_type full
_refine_ls_number_parameters 311
_refine_ls_number_reflns 4095
_refine_ls_number_restraints 0
_refine_ls_restrained_S_all 0.984
_refine_ls_R_factor_all 0.0634
_refine_ls_R_factor_gt 0.0365
_refine_ls_shift/su_max 0.001
_refine_ls_shift/su_mean 0.000
_refine_ls_structure_factor_coef Fsqd
_refine_ls_weighting_details 'calc w=1/[\s^2^(Fo^2^)+(0.0220P)^2^+0.0000P] where P=(Fo^2^+2Fc^2^)/3'
_refine_ls_weighting_scheme calc
_refine_ls_wR_factor_gt 0.0616
_refine_ls_wR_factor_ref 0.0694
_reflns_number_gt 2906
_reflns_number_total 4095
_reflns_threshold_expression >2\s(I)
_cod_data_source_file c8dt00997j2.cif
_cod_data_source_block 1_CCDC1
_cod_depositor_comments
;
The following automatic conversions were performed:

'_symmetry_cell_setting' value 'Monoclinic' changed to 'monoclinic'
according to
/home/data/users/saulius/crontab/automatic-downloads/rss-feeds/RSC/lib/dictionaries/cif_core.dic
dictionary named 'cif_core.dic' version 2.4.2 from 2011-04-26.

Automatic conversion script
Id: cif_fix_values 4973 2017-02-22 13:04:09Z antanas 

 Adding full bibliography for 7046488--7046492.cif.
;
_cod_original_cell_volume 2073.7(5)
_cod_original_sg_symbol_Hall '-P 2yc'
_cod_original_sg_symbol_H-M 'P2(1)/n  '
_cod_original_formula_sum 'C48 H26 N9 O8 Pb2 '
_cod_database_code 7046490

loop_
_symmetry_equiv_pos_as_xyz
'x, y, z'
'-x+1/2, y+1/2, -z+1/2'
'-x, -y, -z'
'x-1/2, -y-1/2, z-1/2'

loop_
_atom_site_label
_atom_site_type_symbol
_atom_site_fract_x
_atom_site_fract_y
_atom_site_fract_z
_atom_site_U_iso_or_equiv
_atom_site_adp_type
_atom_site_occupancy
_atom_site_symmetry_multiplicity
_atom_site_calc_flag
_atom_site_refinement_flags
C1 C 0.8536(7) 0.2606(6) 0.9028(4) 0.0450(18) Uani 1 1 d .
H1 H 0.7721 0.2919 0.8760 0.054 Uiso 1 1 calc R
C2 C 0.9196(7) 0.3257(6) 0.9614(4) 0.052(2) Uani 1 1 d .
H2 H 0.8842 0.3989 0.9729 0.063 Uiso 1 1 calc R
C3 C 1.0388(6) 0.2790(6) 1.0021(4) 0.0444(19) Uani 1 1 d .
H3 H 1.0857 0.3204 1.0417 0.053 Uiso 1 1 calc R
C4 C 1.0888(6) 0.1690(5) 0.9834(3) 0.0324(15) Uani 1 1 d .
C5 C 1.2069(6) 0.1081(6) 1.0228(4) 0.0329(16) Uani 1 1 d .
C6 C 1.2495(6) -0.0017(6) 1.0024(4) 0.0334(16) Uani 1 1 d .
C7 C 1.1817(6) -0.0601(6) 0.9393(3) 0.0357(15) Uani 1 1 d .
C8 C 1.2211(7) -0.1698(6) 0.9150(4) 0.0482(19) Uani 1 1 d .
H8 H 1.2978 -0.2104 0.9405 0.058 Uiso 1 1 calc R
C9 C 1.1467(7) -0.2177(6) 0.8537(4) 0.053(2) Uani 1 1 d .
H9 H 1.1724 -0.2909 0.8369 0.063 Uiso 1 1 calc R
C10 C 1.0324(7) -0.1561(6) 0.8167(4) 0.0449(18) Uani 1 1 d .
H10 H 0.9824 -0.1899 0.7751 0.054 Uiso 1 1 calc R
C11 C 1.0625(6) -0.0032(6) 0.8991(3) 0.0326(15) Uani 1 1 d .
C12 C 1.0141(6) 0.1114(5) 0.9218(3) 0.0288(15) Uani 1 1 d .
C13 C 1.3872(6) 0.0435(6) 1.1007(3) 0.0318(15) Uani 1 1 d .
C14 C 1.5026(6) 0.0365(5) 1.1628(4) 0.0338(16) Uani 1 1 d .
C15 C 1.6024(7) -0.0515(6) 1.1605(4) 0.0465(19) Uani 1 1 d .
C16 C 1.7169(7) -0.0651(7) 1.2139(5) 0.055(2) Uani 1 1 d .
H16 H 1.7825 -0.1234 1.2102 0.066 Uiso 1 1 calc R
C17 C 1.7347(7) 0.0070(7) 1.2724(5) 0.052(2) Uani 1 1 d .
H17 H 1.8102 -0.0041 1.3096 0.063 Uiso 1 1 calc R
C18 C 1.6394(6) 0.0965(6) 1.2759(4) 0.0426(19) Uani 1 1 d .
H18 H 1.6541 0.1483 1.3146 0.051 Uiso 1 1 calc R
C19 C 1.5221(6) 0.1109(5) 1.2228(4) 0.0296(15) Uani 1 1 d .
C20 C 1.4250(6) 0.2080(6) 1.2350(3) 0.0315(15) Uani 1 1 d .
C21 C 0.9329(8) 0.1034(6) 0.5101(4) 0.052(2) Uani 1 1 d .
H21 H 0.8873 0.1743 0.5170 0.063 Uiso 1 1 calc R
C22 C 0.9384(6) 0.0115(6) 0.5592(3) 0.0346(16) Uani 1 1 d .
C23 C 1.0071(8) -0.0941(6) 0.5492(4) 0.049(2) Uani 1 1 d .
C24 C 0.8711(7) 0.0295(6) 0.6213(4) 0.0372(17) Uani 1 1 d .
N1 N 0.8978(5) 0.1579(5) 0.8822(3) 0.0398(14) Uani 1 1 d .
N2 N 0.9914(5) -0.0525(5) 0.8377(3) 0.0381(13) Uani 1 1 d .
N3 N 1.2941(5) 0.1357(4) 1.0853(3) 0.0344(13) Uani 1 1 d .
H3A H 1.2912 0.1993 1.1103 0.041 Uiso 1 1 calc R
N4 N 1.3637(5) -0.0414(5) 1.0507(3) 0.0350(13) Uani 1 1 d .
O1 O 1.4775(4) 0.3116(4) 1.2489(2) 0.0384(11) Uani 1 1 d .
O2 O 1.3008(4) 0.1856(4) 1.2335(2) 0.0396(11) Uani 1 1 d .
O3 O 0.7854(4) 0.1131(4) 0.6201(2) 0.0440(12) Uani 1 1 d .
O4 O 0.9005(4) -0.0421(4) 0.6730(2) 0.0406(11) Uani 1 1 d .
Pb Pb 0.79504(2) 0.05904(2) 0.760310(14) 0.03623(9) Uani 1 1 d .
N5 N 1.0163(16) -0.1821(12) 0.5931(7) 0.096(6) Uani 0.50 1 d P
H5A H 0.9807 -0.1748 0.6300 0.115 Uiso 0.50 1 d PR
H5B H 1.0588 -0.2473 0.5864 0.115 Uiso 0.50 1 d PR
H15 H 1.590(5) -0.092(4) 1.119(3) 0.007(14) Uiso 1 1 d .

loop_
_atom_site_aniso_label
_atom_site_aniso_U_11
_atom_site_aniso_U_22
_atom_site_aniso_U_33
_atom_site_aniso_U_23
_atom_site_aniso_U_13
_atom_site_aniso_U_12
C1 0.049(4) 0.056(5) 0.031(4) 0.006(4) 0.012(4) 0.018(4)
C2 0.063(5) 0.044(4) 0.043(5) -0.013(4) -0.003(4) 0.023(4)
C3 0.045(4) 0.044(4) 0.039(5) -0.008(4) -0.004(4) 0.010(3)
C4 0.039(4) 0.028(4) 0.032(4) 0.003(3) 0.011(3) 0.006(3)
C5 0.031(3) 0.032(4) 0.034(4) -0.001(3) 0.003(3) 0.003(3)
C6 0.042(4) 0.029(4) 0.030(4) 0.002(3) 0.009(3) 0.001(3)
C7 0.044(4) 0.027(3) 0.036(4) 0.004(3) 0.009(3) 0.002(3)
C8 0.054(4) 0.041(4) 0.043(5) 0.002(4) -0.008(4) 0.007(4)
C9 0.076(5) 0.036(4) 0.043(5) -0.016(4) 0.005(4) 0.010(4)
C10 0.059(5) 0.040(4) 0.035(4) -0.008(3) 0.008(4) 0.004(4)
C11 0.036(4) 0.035(4) 0.029(4) -0.001(3) 0.010(3) -0.010(3)
C12 0.033(3) 0.032(3) 0.023(4) 0.003(3) 0.010(3) 0.000(3)
C13 0.032(3) 0.029(4) 0.034(4) 0.010(3) 0.006(3) 0.004(3)
C14 0.036(4) 0.027(4) 0.041(4) 0.009(3) 0.015(3) 0.004(3)
C15 0.051(4) 0.035(4) 0.053(5) -0.009(4) 0.013(4) 0.012(4)
C16 0.034(4) 0.053(5) 0.078(6) 0.032(5) 0.012(4) 0.019(4)
C17 0.034(4) 0.051(5) 0.064(6) 0.015(4) -0.007(4) 0.004(4)
C18 0.038(4) 0.034(4) 0.050(5) 0.004(3) -0.006(4) -0.006(3)
C19 0.025(3) 0.022(3) 0.042(4) 0.010(3) 0.008(3) -0.001(3)
C20 0.040(4) 0.033(4) 0.020(4) 0.007(3) 0.003(3) 0.001(3)
C21 0.072(5) 0.043(4) 0.046(5) -0.001(4) 0.024(4) 0.023(4)
C22 0.038(4) 0.035(4) 0.027(4) -0.004(3) -0.001(3) -0.001(3)
C23 0.073(5) 0.036(4) 0.044(5) 0.003(3) 0.023(4) 0.015(4)
C24 0.037(4) 0.042(4) 0.029(4) -0.006(3) -0.001(3) -0.008(3)
N1 0.042(3) 0.042(3) 0.032(3) -0.003(3) 0.002(3) 0.013(3)
N2 0.039(3) 0.038(3) 0.035(3) -0.005(3) 0.004(3) 0.002(3)
N3 0.039(3) 0.032(3) 0.030(3) -0.004(3) 0.001(3) 0.009(2)
N4 0.037(3) 0.035(3) 0.033(3) 0.002(3) 0.008(3) 0.007(2)
O1 0.037(2) 0.034(3) 0.043(3) -0.004(2) 0.006(2) 0.002(2)
O2 0.031(2) 0.048(3) 0.040(3) 0.000(2) 0.007(2) -0.001(2)
O3 0.048(3) 0.048(3) 0.035(3) -0.006(2) 0.007(2) 0.013(2)
O4 0.051(3) 0.039(3) 0.032(3) 0.000(2) 0.009(2) 0.001(2)
Pb 0.03481(14) 0.03913(15) 0.03378(16) -0.00026(15) 0.00482(11) -0.00173(13)
N5 0.179(15) 0.061(10) 0.073(11) 0.035(8) 0.085(11) 0.065(10)

loop_
_atom_type_symbol
_atom_type_description
_atom_type_scat_dispersion_real
_atom_type_scat_dispersion_imag
_atom_type_scat_source
C C 0.0033 0.0016 'International Tables Vol C Tables 4.2.6.8 and 6.1.1.4'
H H 0.0000 0.0000 'International Tables Vol C Tables 4.2.6.8 and 6.1.1.4'
N N 0.0061 0.0033 'International Tables Vol C Tables 4.2.6.8 and 6.1.1.4'
O O 0.0106 0.0060 'International Tables Vol C Tables 4.2.6.8 and 6.1.1.4'
Tb Tb -0.1723 4.1537 'International Tables Vol C Tables 4.2.6.8 and 6.1.1.4'
Pb Pb -3.3944 10.1111 'International Tables Vol C Tables 4.2.6.8 and 6.1.1.4'

loop_
_geom_angle_atom_site_label_1
_geom_angle_atom_site_label_2
_geom_angle_atom_site_label_3
_geom_angle
_geom_angle_site_symmetry_1
_geom_angle_site_symmetry_3
N1 C1 C2 124.8(6) . .
N1 C1 H1 117.6 . .
C2 C1 H1 117.6 . .
C3 C2 C1 118.1(6) . .
C3 C2 H2 121.0 . .
C1 C2 H2 121.0 . .
C2 C3 C4 119.5(6) . .
C2 C3 H3 120.3 . .
C4 C3 H3 120.3 . .
C3 C4 C12 117.5(6) . .
C3 C4 C5 125.0(6) . .
C12 C4 C5 117.4(6) . .
N3 C5 C6 106.1(5) . .
N3 C5 C4 131.5(6) . .
C6 C5 C4 122.3(6) . .
C5 C6 N4 110.3(6) . .
C5 C6 C7 122.2(6) . .
N4 C6 C7 127.4(6) . .
C8 C7 C11 117.8(6) . .
C8 C7 C6 125.0(6) . .
C11 C7 C6 117.1(6) . .
C9 C8 C7 119.7(6) . .
C9 C8 H8 120.2 . .
C7 C8 H8 120.2 . .
C8 C9 C10 119.3(7) . .
C8 C9 H9 120.4 . .
C10 C9 H9 120.4 . .
N2 C10 C9 123.1(6) . .
N2 C10 H10 118.4 . .
C9 C10 H10 118.4 . .
N2 C11 C7 121.1(6) . .
N2 C11 C12 118.1(6) . .
C7 C11 C12 120.8(6) . .
N1 C12 C4 122.7(6) . .
N1 C12 C11 117.3(5) . .
C4 C12 C11 120.0(5) . .
N4 C13 N3 111.3(5) . .
N4 C13 C14 122.6(5) . .
N3 C13 C14 126.0(6) . .
C15 C14 C19 117.5(6) . .
C15 C14 C13 116.4(6) . .
C19 C14 C13 126.2(5) . .
C16 C15 C14 122.2(7) . .
C16 C15 H15 123(3) . .
C14 C15 H15 114(3) . .
C17 C16 C15 120.1(7) . .
C17 C16 H16 120.0 . .
C15 C16 H16 120.0 . .
C16 C17 C18 119.3(7) . .
C16 C17 H17 120.3 . .
C18 C17 H17 120.3 . .
C17 C18 C19 121.4(7) . .
C17 C18 H18 119.3 . .
C19 C18 H18 119.3 . .
C18 C19 C14 119.5(6) . .
C18 C19 C20 115.6(6) . .
C14 C19 C20 124.9(5) . .
O2 C20 O1 122.9(6) . .
O2 C20 C19 120.9(6) . .
O1 C20 C19 116.1(5) . .
C22 C21 C23 122.8(6) . 3_756
C22 C21 H21 118.6 . .
C23 C21 H21 118.6 3_756 .
C21 C22 C23 118.6(6) . .
C21 C22 C24 119.1(6) . .
C23 C22 C24 122.4(6) . .
N5 C23 C22 121.4(9) . .
N5 C23 C21 119.9(8) . 3_756
C22 C23 C21 118.7(7) . 3_756
O3 C24 O4 121.7(7) . .
O3 C24 C22 119.7(6) . .
O4 C24 C22 118.6(6) . .
C1 N1 C12 117.5(6) . .
C1 N1 Pb 123.2(4) . .
C12 N1 Pb 118.6(4) . .
C10 N2 C11 119.0(6) . .
C10 N2 Pb 120.0(4) . .
C11 N2 Pb 120.9(4) . .
C5 N3 C13 107.3(5) . .
C5 N3 H3A 126.4 . .
C13 N3 H3A 126.4 . .
C13 N4 C6 104.9(5) . .
C20 O1 Pb 106.6(4) . 4_666
C24 O3 Pb 86.3(4) . .
C24 O4 Pb 101.1(4) . .
O1 Pb O4 76.75(15) 4_565 .
O1 Pb N2 80.99(16) 4_565 .
O4 Pb N2 78.10(16) . .
O1 Pb N1 70.28(16) 4_565 .
O4 Pb N1 132.61(15) . .
N2 Pb N1 64.11(17) . .
O1 Pb O3 69.30(14) 4_565 .
O4 Pb O3 49.73(14) . .
N2 Pb O3 123.75(15) . .
N1 Pb O3 136.27(16) . .
C23 N5 H5A 119.2 . .
C23 N5 H5B 120.8 . .
H5A N5 H5B 120.0 . .

loop_
_geom_bond_atom_site_label_1
_geom_bond_atom_site_label_2
_geom_bond_distance
_geom_bond_site_symmetry_2
C1 N1 1.312(8) .
C1 C2 1.387(9) .
C1 H1 0.9300 .
C2 C3 1.376(8) .
C2 H2 0.9300 .
C3 C4 1.394(8) .
C3 H3 0.9300 .
C4 C12 1.415(8) .
C4 C5 1.426(8) .
C5 N3 1.364(7) .
C5 C6 1.374(8) .
C6 N4 1.380(7) .
C6 C7 1.420(8) .
C7 C8 1.390(9) .
C7 C11 1.419(8) .
C8 C9 1.365(9) .
C8 H8 0.9300 .
C9 C10 1.386(8) .
C9 H9 0.9300 .
C10 N2 1.312(8) .
C10 H10 0.9300 .
C11 N2 1.361(7) .
C11 C12 1.459(8) .
C12 N1 1.345(7) .
C13 N4 1.334(8) .
C13 N3 1.369(7) .
C13 C14 1.476(8) .
C14 C15 1.396(9) .
C14 C19 1.403(9) .
C15 C16 1.373(9) .
C15 H15 0.90(5) .
C16 C17 1.365(11) .
C16 H16 0.9300 .
C17 C18 1.382(9) .
C17 H17 0.9300 .
C18 C19 1.389(8) .
C18 H18 0.9300 .
C19 C20 1.495(8) .
C20 O2 1.248(7) .
C20 O1 1.269(7) .
C21 C22 1.386(9) .
C21 C23 1.397(10) 3_756
C21 H21 0.9300 .
C22 C23 1.390(9) .
C22 C24 1.498(9) .
C23 N5 1.285(13) .
C23 C21 1.397(10) 3_756
C24 O3 1.255(7) .
C24 O4 1.262(7) .
N1 Pb 2.603(5) .
N2 Pb 2.517(5) .
N3 H3A 0.8600 .
O1 Pb 2.352(4) 4_666
O3 Pb 2.751(5) .
O4 Pb 2.432(4) .
Pb O1 2.352(4) 4_565
N5 H5A 0.8600 .
N5 H5B 0.8600 .

loop_
_geom_hbond_atom_site_label_D
_geom_hbond_atom_site_label_H
_geom_hbond_atom_site_label_A
_geom_hbond_distance_DH
_geom_hbond_distance_HA
_geom_hbond_distance_DA
_geom_hbond_angle_DHA
_geom_hbond_site_symmetry_A
N3 H3A O3 0.86 2.09 2.876(7) 150.8 4_666
